data_1508809
loop_
_publ_author_name
'Chun, Yu Sung'
'Kim, Ju Hyun'
'Choi, Suh Young'
'Ko, Young Ok'
'Lee, Sang-Gi'

_publ_section_title
;
 Cu(OAc)(2)-Catalyzed Tandem Blaise/Pinner-Type Reaction for One-Pot
 Synthesis of Pyrimidin-4-ones.
;
_journal_issue 24
_journal_name_full 'Organic letters'
_journal_page_first 6358
_journal_page_last 6361
_journal_paper_doi 10.1021/ol303153g
_journal_volume 14
_journal_year 2012
_chemical_formula_sum 'C24 H18 N2 O'
_chemical_formula_weight 350.40
_chemical_name_systematic
; 
 ? 
;
_space_group_IT_number 14
_symmetry_cell_setting monoclinic
_symmetry_space_group_name_Hall '-P 2ybc'
_symmetry_space_group_name_H-M 'P 1 21/c 1'
_atom_sites_solution_hydrogens geom
_atom_sites_solution_primary direct
_atom_sites_solution_secondary difmap
_audit_creation_method SHELXL-97
_cell_angle_alpha 90.00
_cell_angle_beta 100.980(9)
_cell_angle_gamma 90.00
_cell_formula_units_Z 4
_cell_length_a 6.713(4)
_cell_length_b 20.949(11)
_cell_length_c 13.223(7)
_cell_measurement_reflns_used 3191
_cell_measurement_temperature 170(2)
_cell_measurement_theta_max 28.26
_cell_measurement_theta_min 2.50
_cell_volume 1825.5(17)
_computing_cell_refinement 'Bruker SMART'
_computing_data_collection 'Bruker SMART'
_computing_data_reduction 'Bruker SAINT'
_computing_molecular_graphics 'Bruker SHELXTL'
_computing_publication_material 'Bruker SHELXTL'
_computing_structure_refinement 'SHELXL-97 (Sheldrick, 1997)'
_computing_structure_solution 'SHELXS-97 (Sheldrick, 1990)'
_diffrn_ambient_temperature 170(2)
_diffrn_measured_fraction_theta_full 0.997
_diffrn_measured_fraction_theta_max 0.997
_diffrn_measurement_device_type 'CCD area detector'
_diffrn_measurement_method 'phi and omega scans'
_diffrn_radiation_monochromator graphite
_diffrn_radiation_source 'fine-focus sealed tube'
_diffrn_radiation_type MoK\a
_diffrn_radiation_wavelength 0.71073
_diffrn_reflns_av_R_equivalents 0.1187
_diffrn_reflns_av_sigmaI/netI 0.0977
_diffrn_reflns_limit_h_max 7
_diffrn_reflns_limit_h_min -8
_diffrn_reflns_limit_k_max 22
_diffrn_reflns_limit_k_min -25
_diffrn_reflns_limit_l_max 16
_diffrn_reflns_limit_l_min -12
_diffrn_reflns_number 10005
_diffrn_reflns_theta_full 26.00
_diffrn_reflns_theta_max 26.00
_diffrn_reflns_theta_min 1.85
_exptl_absorpt_coefficient_mu 0.079
_exptl_absorpt_correction_type none
_exptl_crystal_colour 'pale yellow'
_exptl_crystal_density_diffrn 1.275
_exptl_crystal_density_method 'not measured'
_exptl_crystal_description block
_exptl_crystal_F_000 736
_exptl_crystal_size_max 0.25
_exptl_crystal_size_mid 0.20
_exptl_crystal_size_min 0.20
_refine_diff_density_max 0.255
_refine_diff_density_min -0.345
_refine_diff_density_rms 0.086
_refine_ls_extinction_method none
_refine_ls_goodness_of_fit_ref 0.906
_refine_ls_hydrogen_treatment constr
_refine_ls_matrix_type full
_refine_ls_number_parameters 244
_refine_ls_number_reflns 3582
_refine_ls_number_restraints 0
_refine_ls_restrained_S_all 0.906
_refine_ls_R_factor_all 0.0737
_refine_ls_R_factor_gt 0.0480
_refine_ls_shift/su_max 0.001
_refine_ls_shift/su_mean 0.000
_refine_ls_structure_factor_coef Fsqd
_refine_ls_weighting_details 'calc w=1/[\s^2^(Fo^2^)+(0.0605P)^2^+0.0000P] where P=(Fo^2^+2Fc^2^)/3'
_refine_ls_weighting_scheme calc
_refine_ls_wR_factor_gt 0.1021
_refine_ls_wR_factor_ref 0.1109
_reflns_number_gt 2341
_reflns_number_total 3582
_reflns_threshold_expression >2sigma(I)
_cod_data_source_file ol303153g_si_003.cif
_cod_data_source_block C24H18N2O
_cod_depositor_comments
;
The following automatic conversions were performed:

'_symmetry_cell_setting' value 'Monoclinic' changed to 'monoclinic'
according to /home/saulius/struct/CIF-dictionaries/cif_core.dic
dictionary named 'cif_core.dic' version 2.4.2 from 2011-04-26.

Automatic conversion script
Id: cif_fix_values 1891 2012-01-12 08:04:46Z andrius 
;
_cod_original_sg_symbol_H-M P2(1)/c
_cod_database_code 1508809

loop_
_symmetry_equiv_pos_as_xyz
'x, y, z'
'-x, y+1/2, -z+1/2'
'-x, -y, -z'
'x, -y-1/2, z-1/2'

loop_
_atom_site_label
_atom_site_type_symbol
_atom_site_fract_x
_atom_site_fract_y
_atom_site_fract_z
_atom_site_U_iso_or_equiv
_atom_site_adp_type
_atom_site_occupancy
_atom_site_symmetry_multiplicity
_atom_site_calc_flag
_atom_site_refinement_flags
C1 C 0.29864(19) 0.50466(6) 0.09990(11) 0.0270(3) Uani 1 1 d .
C2 C 0.16230(19) 0.50892(6) 0.17158(11) 0.0253(3) Uani 1 1 d .
C3 C 0.06774(19) 0.56675(6) 0.17941(11) 0.0246(3) Uani 1 1 d .
C4 C 0.20652(19) 0.61372(6) 0.05187(11) 0.0250(3) Uani 1 1 d .
C5 C 0.1187(2) 0.44955(6) 0.22558(12) 0.0273(3) Uani 1 1 d .
C6 C -0.0722(2) 0.42988(7) 0.21625(13) 0.0380(4) Uani 1 1 d .
H6A H -0.1020 0.3923 0.2507 0.046 Uiso 1 1 calc R
H6B H -0.1788 0.4534 0.1752 0.046 Uiso 1 1 calc R
C7 C 0.2913(2) 0.41450(7) 0.28893(12) 0.0318(4) Uani 1 1 d .
C8 C 0.4694(2) 0.44616(9) 0.33207(14) 0.0411(4) Uani 1 1 d .
H8 H 0.4819 0.4905 0.3198 0.049 Uiso 1 1 calc R
C9 C 0.6291(3) 0.41371(11) 0.39282(15) 0.0574(5) Uani 1 1 d .
H9 H 0.7497 0.4361 0.4215 0.069 Uiso 1 1 calc R
C10 C 0.6151(3) 0.35007(11) 0.41181(17) 0.0680(7) Uani 1 1 d .
H10 H 0.7251 0.3281 0.4532 0.082 Uiso 1 1 calc R
C11 C 0.4404(4) 0.31818(10) 0.37041(16) 0.0685(7) Uani 1 1 d .
H11 H 0.4297 0.2739 0.3838 0.082 Uiso 1 1 calc R
C12 C 0.2790(3) 0.34944(8) 0.30932(15) 0.0513(5) Uani 1 1 d .
H12 H 0.1593 0.3264 0.2812 0.062 Uiso 1 1 calc R
C13 C -0.06936(19) 0.57952(6) 0.25288(12) 0.0274(3) Uani 1 1 d .
C14 C -0.0187(2) 0.56437(7) 0.35618(12) 0.0345(4) Uani 1 1 d .
H14 H 0.1061 0.5434 0.3819 0.041 Uiso 1 1 calc R
C15 C -0.1473(2) 0.57941(8) 0.42221(14) 0.0444(4) Uani 1 1 d .
H15 H -0.1099 0.5694 0.4934 0.053 Uiso 1 1 calc R
C16 C -0.3320(2) 0.60924(8) 0.38498(16) 0.0482(5) Uani 1 1 d .
H16 H -0.4217 0.6190 0.4304 0.058 Uiso 1 1 calc R
C17 C -0.3842(2) 0.62452(8) 0.28230(16) 0.0436(4) Uani 1 1 d .
H17 H -0.5106 0.6446 0.2566 0.052 Uiso 1 1 calc R
C18 C -0.2534(2) 0.61076(7) 0.21653(13) 0.0351(4) Uani 1 1 d .
H18 H -0.2885 0.6226 0.1460 0.042 Uiso 1 1 calc R
C19 C 0.2180(2) 0.66708(6) -0.01955(12) 0.0272(3) Uani 1 1 d .
C20 C 0.3834(2) 0.67670(7) -0.06709(13) 0.0324(4) Uani 1 1 d .
H20 H 0.4997 0.6501 -0.0503 0.039 Uiso 1 1 calc R
C21 C 0.3781(2) 0.72490(7) -0.13859(13) 0.0387(4) Uani 1 1 d .
H21 H 0.4922 0.7319 -0.1701 0.046 Uiso 1 1 calc R
C22 C 0.2078(2) 0.76312(7) -0.16485(14) 0.0405(4) Uani 1 1 d .
H22 H 0.2034 0.7952 -0.2161 0.049 Uiso 1 1 calc R
C23 C 0.0447(2) 0.75472(7) -0.11673(13) 0.0388(4) Uani 1 1 d .
H23 H -0.0708 0.7816 -0.1336 0.047 Uiso 1 1 calc R
C24 C 0.0494(2) 0.70734(6) -0.04422(13) 0.0331(4) Uani 1 1 d .
H24 H -0.0627 0.7019 -0.0107 0.040 Uiso 1 1 calc R
N1 N 0.08685(16) 0.61859(5) 0.11817(10) 0.0280(3) Uani 1 1 d .
N2 N 0.31656(16) 0.55974(5) 0.04435(9) 0.0264(3) Uani 1 1 d .
H2 H 0.4032 0.5599 0.0021 0.032 Uiso 1 1 calc R
O1 O 0.39453(15) 0.45618(4) 0.08381(9) 0.0357(3) Uani 1 1 d .

loop_
_atom_site_aniso_label
_atom_site_aniso_U_11
_atom_site_aniso_U_22
_atom_site_aniso_U_33
_atom_site_aniso_U_23
_atom_site_aniso_U_13
_atom_site_aniso_U_12
C1 0.0298(7) 0.0263(7) 0.0247(9) 0.0020(6) 0.0047(6) 0.0029(6)
C2 0.0256(7) 0.0287(7) 0.0209(8) -0.0014(6) 0.0028(5) 0.0011(6)
C3 0.0247(7) 0.0286(7) 0.0197(8) -0.0018(6) 0.0020(5) -0.0013(6)
C4 0.0263(7) 0.0249(7) 0.0231(8) -0.0027(6) 0.0027(5) 0.0008(6)
C5 0.0354(8) 0.0272(7) 0.0215(9) -0.0040(6) 0.0107(6) -0.0027(6)
C6 0.0424(9) 0.0375(9) 0.0359(10) -0.0064(8) 0.0118(7) -0.0101(7)
C7 0.0439(9) 0.0323(8) 0.0218(9) 0.0031(7) 0.0129(6) 0.0048(6)
C8 0.0388(9) 0.0518(10) 0.0339(11) 0.0134(8) 0.0099(7) 0.0047(7)
C9 0.0444(10) 0.0900(15) 0.0386(12) 0.0201(11) 0.0103(8) 0.0167(10)
C10 0.0876(16) 0.0868(16) 0.0322(12) 0.0209(12) 0.0180(10) 0.0500(13)
C11 0.130(2) 0.0424(10) 0.0356(13) 0.0123(9) 0.0210(12) 0.0330(12)
C12 0.0849(13) 0.0326(9) 0.0365(12) 0.0013(8) 0.0117(9) 0.0054(9)
C13 0.0279(7) 0.0255(7) 0.0299(9) -0.0062(6) 0.0081(6) -0.0034(6)
C14 0.0375(8) 0.0377(8) 0.0295(10) -0.0030(7) 0.0095(6) -0.0006(7)
C15 0.0538(10) 0.0516(10) 0.0317(11) -0.0076(8) 0.0181(7) -0.0093(8)
C16 0.0434(10) 0.0532(11) 0.0560(14) -0.0215(10) 0.0302(8) -0.0112(8)
C17 0.0299(8) 0.0453(10) 0.0576(13) -0.0161(9) 0.0136(7) -0.0013(7)
C18 0.0315(8) 0.0360(8) 0.0377(10) -0.0095(7) 0.0062(6) -0.0004(6)
C19 0.0340(8) 0.0227(7) 0.0241(9) -0.0023(6) 0.0037(6) -0.0004(6)
C20 0.0383(8) 0.0254(7) 0.0344(10) 0.0000(7) 0.0090(6) 0.0023(6)
C21 0.0505(10) 0.0297(8) 0.0395(11) 0.0030(7) 0.0177(7) -0.0048(7)
C22 0.0538(10) 0.0266(8) 0.0394(11) 0.0087(7) 0.0048(7) -0.0045(7)
C23 0.0414(9) 0.0272(8) 0.0441(11) 0.0045(8) -0.0007(7) 0.0031(7)
C24 0.0350(8) 0.0271(8) 0.0371(10) 0.0011(7) 0.0062(6) 0.0014(6)
N1 0.0303(6) 0.0278(6) 0.0258(7) 0.0002(5) 0.0054(5) 0.0019(5)
N2 0.0291(6) 0.0273(6) 0.0246(7) 0.0030(5) 0.0100(5) 0.0032(5)
O1 0.0458(6) 0.0309(6) 0.0358(7) 0.0069(5) 0.0212(5) 0.0126(5)

loop_
_atom_type_symbol
_atom_type_description
_atom_type_scat_dispersion_real
_atom_type_scat_dispersion_imag
_atom_type_scat_source
C C 0.0033 0.0016 'International Tables Vol C Tables 4.2.6.8 and 6.1.1.4'
H H 0.0000 0.0000 'International Tables Vol C Tables 4.2.6.8 and 6.1.1.4'
N N 0.0061 0.0033 'International Tables Vol C Tables 4.2.6.8 and 6.1.1.4'
O O 0.0106 0.0060 'International Tables Vol C Tables 4.2.6.8 and 6.1.1.4'

loop_
_geom_angle_atom_site_label_1
_geom_angle_atom_site_label_2
_geom_angle_atom_site_label_3
_geom_angle
O1 C1 N2 119.34(13)
O1 C1 C2 125.33(13)
N2 C1 C2 115.32(12)
C3 C2 C1 117.55(13)
C3 C2 C5 124.14(13)
C1 C2 C5 118.09(12)
N1 C3 C2 123.57(13)
N1 C3 C13 112.47(12)
C2 C3 C13 123.94(13)
N1 C4 N2 121.77(13)
N1 C4 C19 119.09(12)
N2 C4 C19 119.11(13)
C6 C5 C7 122.21(14)
C6 C5 C2 119.20(13)
C7 C5 C2 118.59(12)
C5 C6 H6A 120.0
C5 C6 H6B 120.0
H6A C6 H6B 120.0
C8 C7 C12 117.70(14)
C8 C7 C5 120.80(14)
C12 C7 C5 121.49(14)
C9 C8 C7 120.82(18)
C9 C8 H8 119.6
C7 C8 H8 119.6
C10 C9 C8 120.83(19)
C10 C9 H9 119.6
C8 C9 H9 119.6
C9 C10 C11 119.15(17)
C9 C10 H10 120.4
C11 C10 H10 120.4
C10 C11 C12 121.15(19)
C10 C11 H11 119.4
C12 C11 H11 119.4
C11 C12 C7 120.35(19)
C11 C12 H12 119.8
C7 C12 H12 119.8
C14 C13 C18 118.83(14)
C14 C13 C3 122.66(13)
C18 C13 C3 118.44(14)
C15 C14 C13 120.60(15)
C15 C14 H14 119.7
C13 C14 H14 119.7
C14 C15 C16 120.17(18)
C14 C15 H15 119.9
C16 C15 H15 119.9
C17 C16 C15 119.75(15)
C17 C16 H16 120.1
C15 C16 H16 120.1
C16 C17 C18 120.10(16)
C16 C17 H17 119.9
C18 C17 H17 119.9
C17 C18 C13 120.51(17)
C17 C18 H18 119.7
C13 C18 H18 119.7
C20 C19 C24 119.15(14)
C20 C19 C4 122.87(12)
C24 C19 C4 117.89(13)
C21 C20 C19 119.84(14)
C21 C20 H20 120.1
C19 C20 H20 120.1
C20 C21 C22 120.50(15)
C20 C21 H21 119.8
C22 C21 H21 119.8
C23 C22 C21 120.05(15)
C23 C22 H22 120.0
C21 C22 H22 120.0
C24 C23 C22 119.94(14)
C24 C23 H23 120.0
C22 C23 H23 120.0
C23 C24 C19 120.47(15)
C23 C24 H24 119.8
C19 C24 H24 119.8
C4 N1 C3 118.27(12)
C4 N2 C1 123.27(12)
C4 N2 H2 118.4
C1 N2 H2 118.4

loop_
_geom_bond_atom_site_label_1
_geom_bond_atom_site_label_2
_geom_bond_distance
C1 O1 1.2423(16)
C1 N2 1.3854(18)
C1 C2 1.440(2)
C2 C3 1.3807(19)
C2 C5 1.491(2)
C3 N1 1.3751(18)
C3 C13 1.484(2)
C4 N1 1.3010(19)
C4 N2 1.3646(17)
C4 C19 1.475(2)
C5 C6 1.329(2)
C5 C7 1.488(2)
C6 H6A 0.9500
C6 H6B 0.9500
C7 C8 1.391(2)
C7 C12 1.395(2)
C8 C9 1.389(2)
C8 H8 0.9500
C9 C10 1.363(3)
C9 H9 0.9500
C10 C11 1.370(3)
C10 H10 0.9500
C11 C12 1.387(3)
C11 H11 0.9500
C12 H12 0.9500
C13 C14 1.380(2)
C13 C18 1.400(2)
C14 C15 1.376(2)
C14 H14 0.9500
C15 C16 1.392(2)
C15 H15 0.9500
C16 C17 1.374(3)
C16 H16 0.9500
C17 C18 1.379(2)
C17 H17 0.9500
C18 H18 0.9500
C19 C20 1.391(2)
C19 C24 1.399(2)
C20 C21 1.379(2)
C20 H20 0.9500
C21 C22 1.385(2)
C21 H21 0.9500
C22 C23 1.378(2)
C22 H22 0.9500
C23 C24 1.376(2)
C23 H23 0.9500
C24 H24 0.9500
N2 H2 0.8800

loop_
_geom_torsion_atom_site_label_1
_geom_torsion_atom_site_label_2
_geom_torsion_atom_site_label_3
_geom_torsion_atom_site_label_4
_geom_torsion
O1 C1 C2 C3 -179.82(13)
N2 C1 C2 C3 -1.30(18)
O1 C1 C2 C5 -5.0(2)
N2 C1 C2 C5 173.54(11)
C1 C2 C3 N1 4.33(19)
C5 C2 C3 N1 -170.17(12)
C1 C2 C3 C13 -177.16(12)
C5 C2 C3 C13 8.3(2)
C3 C2 C5 C6 52.1(2)
C1 C2 C5 C6 -122.37(15)
C3 C2 C5 C7 -127.47(15)
C1 C2 C5 C7 58.06(18)
C6 C5 C7 C8 -153.60(15)
C2 C5 C7 C8 26.0(2)
C6 C5 C7 C12 24.8(2)
C2 C5 C7 C12 -155.67(15)
C12 C7 C8 C9 0.3(3)
C5 C7 C8 C9 178.77(17)
C7 C8 C9 C10 -0.1(3)
C8 C9 C10 C11 -0.2(3)
C9 C10 C11 C12 0.4(3)
C10 C11 C12 C7 -0.2(3)
C8 C7 C12 C11 -0.2(3)
C5 C7 C12 C11 -178.61(18)
N1 C3 C13 C14 -132.44(14)
C2 C3 C13 C14 48.9(2)
N1 C3 C13 C18 44.64(16)
C2 C3 C13 C18 -134.02(14)
C18 C13 C14 C15 0.3(2)
C3 C13 C14 C15 177.41(13)
C13 C14 C15 C16 1.1(2)
C14 C15 C16 C17 -1.0(2)
C15 C16 C17 C18 -0.5(2)
C16 C17 C18 C13 1.9(2)
C14 C13 C18 C17 -1.8(2)
C3 C13 C18 C17 -179.00(13)
N1 C4 C19 C20 157.45(14)
N2 C4 C19 C20 -24.7(2)
N1 C4 C19 C24 -26.14(19)
N2 C4 C19 C24 151.70(13)
C24 C19 C20 C21 -0.9(2)
C4 C19 C20 C21 175.45(13)
C19 C20 C21 C22 -1.2(2)
C20 C21 C22 C23 2.4(2)
C21 C22 C23 C24 -1.5(2)
C22 C23 C24 C19 -0.6(2)
C20 C19 C24 C23 1.8(2)
C4 C19 C24 C23 -174.73(13)
N2 C4 N1 C3 -2.09(19)
C19 C4 N1 C3 175.69(11)
C2 C3 N1 C4 -2.69(19)
C13 C3 N1 C4 178.65(12)
N1 C4 N2 C1 5.2(2)
C19 C4 N2 C1 -172.59(12)
O1 C1 N2 C4 175.37(12)
C2 C1 N2 C4 -3.25(18)

loop_
_cod_related_entry_id
_cod_related_entry_database
_cod_related_entry_code
1 ChemSpider 30652083
